data_8103839
loop_
_publ_author_name
'Alkemper, J.'
'Fuess, H.'
'Paulus, H.'

_publ_section_title
;
 Crystal structure of aluminium calcium sodium diphosphate, Na27 Ca3 Al5
 (P2 O7)12
;
_journal_name_full 'Zeitschrift fuer Kristallographie (149,1979-)'
_journal_page_first 298
_journal_page_last 299
_journal_volume 210
_journal_year 1995
_chemical_formula_sum 'Al5 Ca3 Na27 O84 P24'
_chemical_name_systematic 'Na27 Ca3 Al5 (P2 O7)12'
_space_group_IT_number 148
_symmetry_space_group_name_Hall '-R 3'
_symmetry_space_group_name_H-M 'R -3 :H'
_cell_angle_alpha 90
_cell_angle_beta 90
_cell_angle_gamma 120
_cell_formula_units_Z 3
_cell_length_a 25.438
_cell_length_b 25.438
_cell_length_c 9.271
_cell_volume 5195.450
_citation_journal_id_ASTM ZEKRDZ
_cod_data_source_file Alkemper_ZEKRDZ_1995_1689.cif
_cod_data_source_block Al5Ca3Na27O84P24
_cod_original_cell_volume 5195.45
_cod_database_code 8103839

loop_
_symmetry_equiv_pos_as_xyz
x,y,z
-y,x-y,z
-x+y,-x,z
-x,-y,-z
y,-x+y,-z
x-y,x,-z
x+2/3,y+1/3,z+1/3
-y+2/3,x-y+1/3,z+1/3
-x+y+2/3,-x+1/3,z+1/3
-x+2/3,-y+1/3,-z+1/3
y+2/3,-x+y+1/3,-z+1/3
x-y+2/3,x+1/3,-z+1/3
x+1/3,y+2/3,z+2/3
-y+1/3,x-y+2/3,z+2/3
-x+y+1/3,-x+2/3,z+2/3
-x+1/3,-y+2/3,-z+2/3
y+1/3,-x+y+2/3,-z+2/3
x-y+1/3,x+2/3,-z+2/3

loop_
_atom_site_label
_atom_site_type_symbol
_atom_site_fract_x
_atom_site_fract_y
_atom_site_fract_z
_atom_site_occupancy
_atom_site_U_iso_or_equiv
Na5 Na+1 0.1063 0.1673 0.8439 1 0.0
Ca2 Ca+2 0.28901 -0.00068 0.1722 0.25 0.0
O7 O-2 0.2736 0.1808 0.749 1 0.0
Al2 Al+3 0.3333 0.1667 0.6667 1 0.0
Na4 Na+1 0.3198 0.1849 0.0321 1 0.0
P1 P+5 0.1024 0.0392 0.7582 1 0.0
P2 P+5 0.21793 0.1476 0.8453 1 0.0
Na1 Na+1 0.2227 0.01911 0.849 0.75 0.0
P4 P+5 0.24706 0.04688 0.4931 1 0.0
P3 P+5 0.22868 -0.07254 0.6042 1 0.0
O6 O-2 0.2039 0.1939 0.9083 1 0.0
O4 O-2 0.1214 -0.0075 0.7759 1 0.0
O13 O-2 0.1975 0.0547 0.4277 1 0.0
O2 O-2 0.0714 0.0326 0.6134 1 0.0
O3 O-2 0.0694 0.0477 0.8839 1 0.0
Na2 Na+1 0.28901 -0.00068 0.1722 0.75 0.0
O11 O-2 0.296 -0.0475 0.5842 1 0.0
O9 O-2 0.1893 -0.1287 0.5159 1 0.0
O10 O-2 0.2106 -0.0845 0.7613 1 0.0
Al3 Al+3 0 0 0 1 0.0
Na3 Na+1 0.15303 0.11151 0.4772 1 0.0
O1 O-2 0.1626 0.1051 0.7367 1 0.0
O5 O-2 0.2228 0.1065 0.9539 1 0.0
Al1 Al+3 0 0 0.5 1 0.0
O12 O-2 0.2744 0.0832 0.6309 1 0.0
O8 O-2 0.2111 -0.0229 0.5528 1 0.0
O14 O-2 0.2949 0.0517 0.3887 1 0.0
Ca1 Ca+2 0.2227 0.01911 0.849 0.25 0.0
